data_7204483
loop_
_publ_author_name
'Watanabe, Akiko'
'Kamahori, Takao'
'Aso, Mariko'
'Suemune, Hiroshi'

_publ_section_title
;
 Asymmetric synthesis of C2-symmetric
 5,6-bis(benzyloxy)cyclohexa-1,3-diene and a tricarbonyliron complex
;
_journal_issue 22
_journal_name_full 'Journal of the Chemical Society, Perkin Transactions 1'
_journal_page_first 2539
_journal_paper_doi 10.1039/b205526k
_journal_year 2002
_chemical_formula_moiety 'C23 H16 Fe O7 '
_chemical_formula_sum 'C23 H16 Fe O7'
_chemical_formula_weight 460.22
_space_group_IT_number 19
_symmetry_cell_setting orthorhombic
_symmetry_Int_Tables_number 19
_symmetry_space_group_name_Hall 'P 2ac 2ab'
_symmetry_space_group_name_H-M 'P 21 21 21'
_audit_creation_date 'Tue May 29 09:50:41 2001'
_audit_creation_method 'by teXsan'
_cell_angle_alpha 90
_cell_angle_beta 90
_cell_angle_gamma 90
_cell_formula_units_Z 4
_cell_length_a 11.2695(7)
_cell_length_b 17.0311(8)
_cell_length_c 10.3072(6)
_cell_measurement_reflns_used 27004
_cell_measurement_temperature 123.2
_cell_measurement_theta_max 27.5
_cell_measurement_theta_min 2.3
_cell_volume 1978.28(19)
_computing_cell_refinement PROCESS-AUTO
_computing_data_collection PROCESS-AUTO
_computing_data_reduction 'teXsan Ver. 1.10'
_computing_publication_material 'teXsan Ver. 1.10'
_computing_structure_refinement 'teXsan Ver. 1.10'
_computing_structure_solution SIR92
_diffrn_measured_fraction_theta_full 0.9992
_diffrn_measured_fraction_theta_max 0.9992
_diffrn_measurement_device_type 'Rigaku RAXIS-RAPID Imaging Plate'
_diffrn_measurement_method \w
_diffrn_radiation_type 'Mo K\a'
_diffrn_radiation_wavelength 0.7107
_diffrn_reflns_av_R_equivalents 0.066
_diffrn_reflns_limit_h_max 14
_diffrn_reflns_limit_h_min 0
_diffrn_reflns_limit_k_max 22
_diffrn_reflns_limit_k_min 0
_diffrn_reflns_limit_l_max 13
_diffrn_reflns_limit_l_min 0
_diffrn_reflns_number 18160
_diffrn_reflns_theta_full 27.48
_diffrn_reflns_theta_max 27.48
_exptl_absorpt_coefficient_mu 0.806
_exptl_absorpt_correction_T_max 0.851
_exptl_absorpt_correction_T_min 0.564
_exptl_absorpt_correction_type multi-scan
_exptl_absorpt_process_details '(Higashi, 1995)'
_exptl_crystal_colour yellow
_exptl_crystal_density_diffrn 1.545
_exptl_crystal_density_method 'not measured'
_exptl_crystal_description prism
_exptl_crystal_size_max 0.500
_exptl_crystal_size_mid 0.300
_exptl_crystal_size_min 0.200
_refine_diff_density_max 0.36
_refine_diff_density_min -0.36
_refine_ls_abs_structure_Flack 0.51(2)
_refine_ls_extinction_method none
_refine_ls_goodness_of_fit_ref 0.787
_refine_ls_hydrogen_treatment refall
_refine_ls_number_parameters 346
_refine_ls_number_reflns 2583
_refine_ls_R_factor_gt 0.0280
_refine_ls_shift/su_max 2.9427
_refine_ls_structure_factor_coef Fsqd
_refine_ls_weighting_details 'w = 1/[\s^2^(Fo^2^) + (0.05000(Max(Fo^2^,0) + 2Fc^2^)/3)^2^]'
_refine_ls_weighting_scheme calc
_refine_ls_wR_factor_ref 0.0700
_reflns_number_gt 2360
_reflns_number_total 2583
_reflns_threshold_expression F^2^>2.0\s(F^2^)
_cod_data_source_file b205526k.txt
_cod_data_source_block watanabe1
_cod_original_cell_volume 1978.3(2)
_cod_original_sg_symbol_H-M 'P 21 21 21   '
_cod_original_formula_sum 'C23 H16 Fe O7 '
_cod_database_code 7204483

loop_
_symmetry_equiv_pos_as_xyz
x,y,z
1/2-x,-y,1/2+z
1/2+x,1/2-y,-z
-x,1/2+y,1/2-z

loop_
_atom_site_label
_atom_site_type_symbol
_atom_site_fract_x
_atom_site_fract_y
_atom_site_fract_z
_atom_site_U_iso_or_equiv
_atom_site_adp_type
_atom_site_occupancy
_atom_site_calc_flag
_atom_site_refinement_flags
_atom_site_disorder_assembly
_atom_site_disorder_group
Fe(1) Fe 0.30296(3) 0.07995(2) 0.20853(4) 0.01679(9) Uani 1.00 d . . .
O(1) O 0.0584(2) 0.2088(1) 0.2876(2) 0.0184(4) Uani 1.00 d . . .
O(2) O -0.0344(2) 0.3159(1) 0.2076(2) 0.0256(5) Uani 1.00 d . . .
O(3) O 0.0368(2) 0.1570(1) 0.0604(2) 0.0191(4) Uani 1.00 d . . .
O(4) O 0.0527(2) 0.1509(1) -0.1579(2) 0.0252(5) Uani 1.00 d . . .
O(5) O 0.0633(2) 0.0183(1) 0.2563(2) 0.0287(5) Uani 1.00 d . . .
O(6) O 0.3971(2) -0.0548(1) 0.0635(2) 0.0346(6) Uani 1.00 d . . .
O(7) O 0.4160(2) 0.0361(1) 0.4548(2) 0.0353(6) Uani 1.00 d . . .
C(1) C 0.1618(2) 0.2282(2) 0.2105(3) 0.0187(5) Uani 1.00 d . . .
C(2) C 0.1513(2) 0.1960(2) 0.0694(3) 0.0176(6) Uani 1.00 d . . .
C(3) C 0.2524(2) 0.1409(2) 0.0402(3) 0.0186(6) Uani 1.00 d . . .
C(4) C 0.3699(3) 0.1620(2) 0.0804(3) 0.0200(6) Uani 1.00 d . . .
C(5) C 0.3782(2) 0.1897(2) 0.2099(3) 0.0205(5) Uani 1.00 d . . .
C(6) C 0.2677(2) 0.1930(2) 0.2782(3) 0.0207(6) Uani 1.00 d . . .
C(7) C -0.0357(2) 0.2573(2) 0.2739(3) 0.0186(5) Uani 1.00 d . . .
C(8) C -0.1419(2) 0.2299(2) 0.3479(3) 0.0183(6) Uani 1.00 d . . .
C(9) C -0.2451(3) 0.2748(2) 0.3398(3) 0.0204(6) Uani 1.00 d . . .
C(10) C -0.3483(3) 0.2498(2) 0.4000(3) 0.0226(6) Uani 1.00 d . . .
C(11) C -0.3494(3) 0.1789(2) 0.4684(3) 0.0231(6) Uani 1.00 d . . .
C(12) C -0.2467(3) 0.1341(2) 0.4769(3) 0.0239(6) Uani 1.00 d . . .
C(13) C -0.1422(3) 0.1593(2) 0.4177(3) 0.0220(6) Uani 1.00 d . . .
C(14) C -0.0029(2) 0.1402(2) -0.0598(3) 0.0195(6) Uani 1.00 d . . .
C(15) C -0.1273(2) 0.1090(1) -0.0559(3) 0.0175(6) Uani 1.00 d . . .
C(16) C -0.1932(3) 0.1076(2) 0.0589(3) 0.0208(6) Uani 1.00 d . . .
C(17) C -0.3112(2) 0.0824(2) 0.0563(3) 0.0222(6) Uani 1.00 d . . .
C(18) C -0.3612(3) 0.0569(2) -0.0597(3) 0.0223(6) Uani 1.00 d . . .
C(19) C -0.2943(3) 0.0560(2) -0.1731(3) 0.0219(6) Uani 1.00 d . . .
C(20) C -0.1773(3) 0.0824(2) -0.1713(3) 0.0213(6) Uani 1.00 d . . .
C(21) C 0.1554(3) 0.0423(2) 0.2380(3) 0.0213(6) Uani 1.00 d . . .
C(22) C 0.3616(3) -0.0025(2) 0.1211(3) 0.0234(6) Uani 1.00 d . . .
C(23) C 0.3729(3) 0.0519(2) 0.3582(3) 0.0225(6) Uani 1.00 d . . .
H(1) H 0.172(3) 0.290(2) 0.202(3) 0.030(8) Uiso 1.00 calc . . .
H(2) H 0.153(3) 0.240(2) 0.009(3) 0.015(7) Uiso 1.00 calc . . .
H(3) H 0.245(3) 0.115(2) -0.041(3) 0.014(7) Uiso 1.00 calc . . .
H(4) H 0.428(3) 0.152(2) 0.028(3) 0.024(7) Uiso 1.00 calc . . .
H(5) H 0.448(3) 0.196(2) 0.247(3) 0.022(7) Uiso 1.00 calc . . .
H(6) H 0.269(3) 0.204(2) 0.367(4) 0.030(8) Uiso 1.00 calc . . .
H(7) H -0.241(4) 0.329(2) 0.282(4) 0.051(8) Uiso 1.00 calc . . .
H(8) H -0.417(4) 0.277(2) 0.397(3) 0.034(8) Uiso 1.00 calc . . .
H(9) H -0.419(3) 0.160(2) 0.508(3) 0.024(7) Uiso 1.00 calc . . .
H(10) H -0.249(3) 0.086(2) 0.528(3) 0.022(7) Uiso 1.00 calc . . .
H(11) H -0.067(3) 0.128(2) 0.430(3) 0.019(7) Uiso 1.00 calc . . .
H(12) H -0.158(3) 0.123(2) 0.138(3) 0.024(7) Uiso 1.00 calc . . .
H(13) H -0.352(4) 0.077(2) 0.133(4) 0.043(8) Uiso 1.00 calc . . .
H(14) H -0.438(3) 0.042(2) -0.060(3) 0.017(7) Uiso 1.00 calc . . .
H(15) H -0.321(3) 0.036(2) -0.247(3) 0.017(7) Uiso 1.00 calc . . .
H(16) H -0.132(3) 0.084(2) -0.250(3) 0.035(8) Uiso 1.00 calc . . .

loop_
_atom_site_aniso_label
_atom_site_aniso_U_11
_atom_site_aniso_U_22
_atom_site_aniso_U_33
_atom_site_aniso_U_12
_atom_site_aniso_U_13
_atom_site_aniso_U_23
Fe(1) 0.0150(2) 0.0182(2) 0.0172(2) -0.0004(2) 0.0015(2) 0.0007(2)
O(1) 0.0154(8) 0.0202(8) 0.0195(8) 0.0006(7) -0.0004(8) -0.0008(8)
O(2) 0.0224(9) 0.0263(9) 0.0282(9) 0.0025(8) 0.0025(10) 0.0071(9)
O(3) 0.0137(8) 0.0258(10) 0.0179(9) -0.0034(8) -0.0001(7) -0.0012(8)
O(4) 0.0216(9) 0.035(1) 0.0191(8) -0.0045(9) 0.0012(8) 0.0019(9)
O(5) 0.0230(9) 0.031(1) 0.032(1) -0.0065(9) 0.0054(9) 0.0033(9)
O(6) 0.043(1) 0.0253(10) 0.036(1) 0.006(1) 0.014(1) -0.0022(9)
O(7) 0.039(1) 0.039(1) 0.0280(10) -0.001(1) -0.007(1) 0.009(1)
C(1) 0.015(1) 0.019(1) 0.022(1) -0.0017(9) 0.0015(10) -0.002(1)
C(2) 0.015(1) 0.018(1) 0.020(1) -0.0037(9) -0.002(1) 0.002(1)
C(3) 0.017(1) 0.021(1) 0.018(1) 0.0002(10) 0.000(1) 0.0017(10)
C(4) 0.014(1) 0.023(1) 0.023(1) -0.002(1) 0.002(1) 0.006(1)
C(5) 0.014(1) 0.019(1) 0.029(1) -0.0004(9) -0.003(1) 0.001(1)
C(6) 0.018(1) 0.022(1) 0.021(1) -0.0014(10) -0.0024(10) -0.004(1)
C(7) 0.017(1) 0.021(1) 0.017(1) 0.0011(9) -0.0009(10) -0.0056(9)
C(8) 0.018(1) 0.021(1) 0.015(1) 0.003(1) -0.002(1) -0.003(1)
C(9) 0.020(1) 0.022(1) 0.019(1) 0.001(1) -0.003(1) -0.002(1)
C(10) 0.017(1) 0.029(1) 0.021(1) 0.001(1) -0.003(1) -0.004(1)
C(11) 0.020(1) 0.027(1) 0.022(1) -0.006(1) 0.006(1) -0.005(1)
C(12) 0.028(1) 0.022(1) 0.022(1) 0.000(1) 0.005(1) 0.001(1)
C(13) 0.022(1) 0.022(1) 0.022(1) 0.005(1) 0.002(1) 0.001(1)
C(14) 0.020(1) 0.019(1) 0.020(1) -0.002(1) -0.0020(9) -0.001(1)
C(15) 0.017(1) 0.016(1) 0.020(1) 0.0007(10) 0.0005(10) 0.001(1)
C(16) 0.020(1) 0.022(1) 0.020(1) -0.003(1) -0.001(1) -0.001(1)
C(17) 0.020(1) 0.024(1) 0.023(1) -0.002(1) 0.005(1) 0.000(1)
C(18) 0.015(1) 0.023(1) 0.029(1) -0.001(1) -0.001(1) -0.002(1)
C(19) 0.025(1) 0.021(1) 0.020(1) -0.001(1) -0.005(1) -0.0018(10)
C(20) 0.024(1) 0.022(1) 0.018(1) 0.003(1) -0.001(1) -0.0009(10)
C(21) 0.021(1) 0.021(1) 0.021(1) -0.003(1) 0.001(1) 0.002(1)
C(22) 0.021(1) 0.024(1) 0.025(1) 0.000(1) 0.005(1) 0.002(1)
C(23) 0.020(1) 0.023(1) 0.024(1) 0.002(1) -0.002(1) 0.003(1)

loop_
_atom_type_symbol
_atom_type_description
_atom_type_scat_dispersion_real
_atom_type_scat_dispersion_imag
_atom_type_scat_source
C C 0.003 0.002
;International Tables for Crystallography
(1992, Vol. C, Tables 4.2.6.8 and 6.1.1.1)
;
H H 0.000 0.000
;International Tables for Crystallography
(1992, Vol. C, Table 6.1.1.2)
;
O O 0.011 0.006
;International Tables for Crystallography
(1992, Vol. C, Tables 4.2.6.8 and 6.1.1.1)
;
Fe Fe 0.346 0.844
;International Tables for Crystallography
(1992, Vol. C, Tables 4.2.6.8 and 6.1.1.1)
;

loop_
_geom_angle_atom_site_label_1
_geom_angle_atom_site_label_2
_geom_angle_atom_site_label_3
_geom_angle
_geom_angle_site_symmetry_1
_geom_angle_site_symmetry_2
_geom_angle_site_symmetry_3
_geom_angle_publ_flag
C(3) Fe(1) C(4) 40.24(9) . 1_555 1_555 yes
C(3) Fe(1) C(5) 70.6(1) . 1_555 1_555 yes
C(3) Fe(1) C(6) 77.1(1) . 1_555 1_555 yes
C(3) Fe(1) C(21) 93.7(1) . 1_555 1_555 yes
C(3) Fe(1) C(22) 94.1(1) . 1_555 1_555 yes
C(3) Fe(1) C(23) 163.6(1) . 1_555 1_555 yes
C(4) Fe(1) C(5) 40.3(1) . 1_555 1_555 yes
C(4) Fe(1) C(6) 70.5(1) . 1_555 1_555 yes
C(4) Fe(1) C(21) 133.1(1) . 1_555 1_555 yes
C(4) Fe(1) C(22) 94.2(1) . 1_555 1_555 yes
C(4) Fe(1) C(23) 124.7(1) . 1_555 1_555 yes
C(5) Fe(1) C(6) 40.38(10) . 1_555 1_555 yes
C(5) Fe(1) C(21) 134.6(1) . 1_555 1_555 yes
C(5) Fe(1) C(22) 124.3(1) . 1_555 1_555 yes
C(5) Fe(1) C(23) 93.2(1) . 1_555 1_555 yes
C(6) Fe(1) C(21) 95.4(1) . 1_555 1_555 yes
C(6) Fe(1) C(22) 164.2(1) . 1_555 1_555 yes
C(6) Fe(1) C(23) 91.9(1) . 1_555 1_555 yes
C(21) Fe(1) C(22) 98.4(1) . 1_555 1_555 yes
C(21) Fe(1) C(23) 99.5(1) . 1_555 1_555 yes
C(22) Fe(1) C(23) 93.5(1) . 1_555 1_555 yes
C(1) O(1) C(7) 115.8(2) . 1_555 1_555 yes
C(2) O(3) C(14) 116.7(2) . 1_555 1_555 yes
O(1) C(1) C(2) 111.7(2) . 1_555 1_555 yes
O(1) C(1) C(6) 107.0(2) . 1_555 1_555 yes
C(2) C(1) C(6) 110.6(2) . 1_555 1_555 yes
O(3) C(2) C(1) 106.7(2) . 1_555 1_555 yes
O(3) C(2) C(3) 112.0(2) . 1_555 1_555 yes
C(1) C(2) C(3) 110.4(2) . 1_555 1_555 yes
Fe(1) C(3) C(2) 110.4(2) . 1_555 1_555 yes
Fe(1) C(3) C(4) 68.6(1) . 1_555 1_555 yes
C(2) C(3) C(4) 119.0(2) . 1_555 1_555 yes
Fe(1) C(4) C(3) 71.2(1) . 1_555 1_555 yes
Fe(1) C(4) C(5) 69.3(1) . 1_555 1_555 yes
C(3) C(4) C(5) 114.5(2) . 1_555 1_555 yes
Fe(1) C(5) C(4) 70.3(1) . 1_555 1_555 yes
Fe(1) C(5) C(6) 71.3(1) . 1_555 1_555 yes
C(4) C(5) C(6) 114.8(2) . 1_555 1_555 yes
Fe(1) C(6) C(1) 111.0(2) . 1_555 1_555 yes
Fe(1) C(6) C(5) 68.3(1) . 1_555 1_555 yes
C(1) C(6) C(5) 118.5(2) . 1_555 1_555 yes
O(1) C(7) O(2) 123.6(2) . 1_555 1_555 yes
O(1) C(7) C(8) 112.6(2) . 1_555 1_555 yes
O(2) C(7) C(8) 123.8(2) . 1_555 1_555 yes
C(7) C(8) C(9) 117.8(2) . 1_555 1_555 yes
C(7) C(8) C(13) 122.2(2) . 1_555 1_555 yes
C(9) C(8) C(13) 119.9(2) . 1_555 1_555 yes
C(8) C(9) C(10) 120.3(2) . 1_555 1_555 yes
C(9) C(10) C(11) 119.9(2) . 1_555 1_555 yes
C(10) C(11) C(12) 119.9(2) . 1_555 1_555 yes
C(11) C(12) C(13) 120.5(2) . 1_555 1_555 yes
C(8) C(13) C(12) 119.5(2) . 1_555 1_555 yes
O(3) C(14) O(4) 124.5(2) . 1_555 1_555 yes
O(3) C(14) C(15) 111.1(2) . 1_555 1_555 yes
O(4) C(14) C(15) 124.3(2) . 1_555 1_555 yes
C(14) C(15) C(16) 121.7(2) . 1_555 1_555 yes
C(14) C(15) C(20) 118.0(2) . 1_555 1_555 yes
C(16) C(15) C(20) 120.2(2) . 1_555 1_555 yes
C(15) C(16) C(17) 119.7(2) . 1_555 1_555 yes
C(16) C(17) C(18) 119.8(2) . 1_555 1_555 yes
C(17) C(18) C(19) 120.5(2) . 1_555 1_555 yes
C(18) C(19) C(20) 119.8(2) . 1_555 1_555 yes
C(15) C(20) C(19) 120.0(2) . 1_555 1_555 yes
Fe(1) C(21) O(5) 179.6(2) . 1_555 1_555 yes
Fe(1) C(22) O(6) 178.6(3) . 1_555 1_555 yes
Fe(1) C(23) O(7) 178.0(2) . 1_555 1_555 yes

loop_
_geom_bond_atom_site_label_1
_geom_bond_atom_site_label_2
_geom_bond_distance
_geom_bond_site_symmetry_1
_geom_bond_site_symmetry_2
_geom_bond_publ_flag
Fe(1) C(3) 2.100(2) . . yes
Fe(1) C(4) 2.066(3) . . yes
Fe(1) C(5) 2.053(2) . . yes
Fe(1) C(6) 2.093(3) . . yes
Fe(1) C(21) 1.808(3) . . yes
Fe(1) C(22) 1.795(3) . . yes
Fe(1) C(23) 1.797(3) . . yes
O(1) C(1) 1.448(3) . . yes
O(1) C(7) 1.352(3) . . yes
O(2) C(7) 1.210(3) . . yes
O(3) C(2) 1.454(3) . . yes
O(3) C(14) 1.349(3) . . yes
O(4) C(14) 1.203(3) . . yes
O(5) C(21) 1.132(3) . . yes
O(6) C(22) 1.143(3) . . yes
O(7) C(23) 1.140(3) . . yes
C(1) C(2) 1.559(4) . . yes
C(1) C(6) 1.506(3) . . yes
C(2) C(3) 1.505(3) . . yes
C(3) C(4) 1.434(3) . . yes
C(4) C(5) 1.419(4) . . yes
C(5) C(6) 1.431(3) . . yes
C(7) C(8) 1.494(3) . . yes
C(8) C(9) 1.394(4) . . yes
C(8) C(13) 1.400(4) . . yes
C(9) C(10) 1.385(4) . . yes
C(10) C(11) 1.398(4) . . yes
C(11) C(12) 1.389(4) . . yes
C(12) C(13) 1.393(4) . . yes
C(14) C(15) 1.500(3) . . yes
C(15) C(16) 1.396(3) . . yes
C(15) C(20) 1.392(3) . . yes
C(16) C(17) 1.398(3) . . yes
C(17) C(18) 1.391(4) . . yes
C(18) C(19) 1.391(4) . . yes
C(19) C(20) 1.393(4) . . yes

loop_
_geom_contact_atom_site_label_1
_geom_contact_atom_site_label_2
_geom_contact_distance
_geom_contact_site_symmetry_1
_geom_contact_site_symmetry_2
_geom_contact_publ_flag
O(1) C(11) 3.326(3) . 3_556 ?
O(1) C(10) 3.460(3) . 3_556 ?
O(2) C(4) 3.180(4) . 3_455 ?
O(2) C(18) 3.290(3) . 3_555 ?
O(2) O(5) 3.482(3) . 4_555 ?
O(2) C(19) 3.493(3) . 3_555 ?
O(2) C(3) 3.583(3) . 3_455 ?
O(3) O(7) 3.504(3) . 2_554 ?
O(4) C(9) 3.211(3) . 3_555 ?
O(4) C(10) 3.214(3) . 3_555 ?
O(4) O(6) 3.354(3) . 2_554 ?
O(4) C(5) 3.394(3) . 3_455 ?
O(4) O(7) 3.409(3) . 2_554 ?
O(4) C(22) 3.537(3) . 2_554 ?
O(4) C(23) 3.559(3) . 2_554 ?
O(5) C(18) 3.229(3) . 2_455 ?
O(5) O(7) 3.251(3) . 2_554 ?
O(5) O(6) 3.257(3) . 2_555 ?
O(5) C(19) 3.364(3) . 2_455 ?
O(6) C(10) 3.393(3) . 4_545 ?
O(6) C(21) 3.413(3) . 2_554 ?
O(6) C(9) 3.514(3) . 4_545 ?
O(6) C(18) 3.557(3) . 1_655 ?
O(7) C(14) 3.161(3) . 2_555 ?
O(7) C(21) 3.309(3) . 2_555 ?
O(7) C(15) 3.433(3) . 2_555 ?
O(7) C(11) 3.596(3) . 1_655 ?
C(5) C(14) 3.547(3) . 3_555 ?
C(7) C(11) 3.556(3) . 3_556 ?
C(12) C(18) 3.494(4) . 2_455 ?

loop_
_geom_torsion_atom_site_label_1
_geom_torsion_atom_site_label_2
_geom_torsion_atom_site_label_3
_geom_torsion_atom_site_label_4
_geom_torsion
_geom_torsion_site_symmetry_1
_geom_torsion_site_symmetry_2
_geom_torsion_site_symmetry_3
_geom_torsion_site_symmetry_4
_geom_torsion_publ_flag
Fe(1) C(3) C(2) O(3) -85.9(2) 1_555 1_555 1_555 1_555 yes
Fe(1) C(3) C(2) C(1) 32.8(2) 1_555 1_555 1_555 1_555 yes
Fe(1) C(3) C(4) C(5) -55.6(2) 1_555 1_555 1_555 1_555 yes
Fe(1) C(4) C(3) C(2) 102.1(2) 1_555 1_555 1_555 1_555 yes
Fe(1) C(4) C(5) C(6) -57.4(2) 1_555 1_555 1_555 1_555 yes
Fe(1) C(5) C(4) C(3) 56.6(2) 1_555 1_555 1_555 1_555 yes
Fe(1) C(5) C(6) C(1) -102.8(2) 1_555 1_555 1_555 1_555 yes
Fe(1) C(6) C(1) O(1) 91.7(2) 1_555 1_555 1_555 1_555 yes
Fe(1) C(6) C(1) C(2) -30.2(2) 1_555 1_555 1_555 1_555 yes
Fe(1) C(6) C(5) C(4) 56.8(2) 1_555 1_555 1_555 1_555 yes
O(1) C(1) C(2) O(3) 1.0(2) 1_555 1_555 1_555 1_555 yes
O(1) C(1) C(2) C(3) -120.9(2) 1_555 1_555 1_555 1_555 yes
O(1) C(1) C(6) C(5) 167.7(2) 1_555 1_555 1_555 1_555 yes
O(1) C(7) C(8) C(9) -179.3(2) 1_555 1_555 1_555 1_555 yes
O(1) C(7) C(8) C(13) -2.9(3) 1_555 1_555 1_555 1_555 yes
O(2) C(7) O(1) C(1) -3.8(3) 1_555 1_555 1_555 1_555 yes
O(2) C(7) C(8) C(9) -0.1(4) 1_555 1_555 1_555 1_555 yes
O(2) C(7) C(8) C(13) 176.3(2) 1_555 1_555 1_555 1_555 yes
O(3) C(2) C(1) C(6) 120.1(2) 1_555 1_555 1_555 1_555 yes
O(3) C(2) C(3) C(4) -162.0(2) 1_555 1_555 1_555 1_555 yes
O(3) C(14) C(15) C(16) 6.7(3) 1_555 1_555 1_555 1_555 yes
O(3) C(14) C(15) C(20) -174.5(2) 1_555 1_555 1_555 1_555 yes
O(4) C(14) O(3) C(2) 4.6(3) 1_555 1_555 1_555 1_555 yes
O(4) C(14) C(15) C(16) -171.2(2) 1_555 1_555 1_555 1_555 yes
O(4) C(14) C(15) C(20) 7.7(4) 1_555 1_555 1_555 1_555 yes
O(5) C(21) Fe(1) C(3) 111(30) 1_555 1_555 1_555 1_555 yes
O(5) C(21) Fe(1) C(4) 120(30) 1_555 1_555 1_555 1_555 yes
O(5) C(21) Fe(1) C(5) 178(30) 1_555 1_555 1_555 1_555 yes
O(5) C(21) Fe(1) C(6) -170(30) 1_555 1_555 1_555 1_555 yes
O(5) C(21) Fe(1) C(22) 17(30) 1_555 1_555 1_555 1_555 yes
O(5) C(21) Fe(1) C(23) -77(30) 1_555 1_555 1_555 1_555 yes
O(6) C(22) Fe(1) C(3) -35(9) 1_555 1_555 1_555 1_555 yes
O(6) C(22) Fe(1) C(4) -75(9) 1_555 1_555 1_555 1_555 yes
O(6) C(22) Fe(1) C(5) -104(9) 1_555 1_555 1_555 1_555 yes
O(6) C(22) Fe(1) C(6) -91(9) 1_555 1_555 1_555 1_555 yes
O(6) C(22) Fe(1) C(21) 58(9) 1_555 1_555 1_555 1_555 yes
O(6) C(22) Fe(1) C(23) 159(9) 1_555 1_555 1_555 1_555 yes
O(7) C(23) Fe(1) C(3) 58(6) 1_555 1_555 1_555 1_555 yes
O(7) C(23) Fe(1) C(4) 78(6) 1_555 1_555 1_555 1_555 yes
O(7) C(23) Fe(1) C(5) 51(6) 1_555 1_555 1_555 1_555 yes
O(7) C(23) Fe(1) C(6) 10(6) 1_555 1_555 1_555 1_555 yes
O(7) C(23) Fe(1) C(21) -84(6) 1_555 1_555 1_555 1_555 yes
O(7) C(23) Fe(1) C(22) 175(6) 1_555 1_555 1_555 1_555 yes
C(1) O(1) C(7) C(8) 175.3(2) 1_555 1_555 1_555 1_555 yes
C(1) C(2) O(3) C(14) 165.5(2) 1_555 1_555 1_555 1_555 yes
C(1) C(2) C(3) C(4) -43.3(3) 1_555 1_555 1_555 1_555 yes
C(1) C(6) Fe(1) C(3) 38.3(2) 1_555 1_555 1_555 1_555 yes
C(1) C(6) Fe(1) C(4) 79.7(2) 1_555 1_555 1_555 1_555 yes
C(1) C(6) Fe(1) C(5) 113.4(2) 1_555 1_555 1_555 1_555 yes
C(1) C(6) Fe(1) C(21) -54.3(2) 1_555 1_555 1_555 1_555 yes
C(1) C(6) Fe(1) C(22) 96.0(4) 1_555 1_555 1_555 1_555 yes
C(1) C(6) Fe(1) C(23) -154.0(2) 1_555 1_555 1_555 1_555 yes
C(1) C(6) C(5) C(4) -46.0(3) 1_555 1_555 1_555 1_555 yes
C(2) O(3) C(14) C(15) -173.3(2) 1_555 1_555 1_555 1_555 yes
C(2) C(1) O(1) C(7) -82.9(2) 1_555 1_555 1_555 1_555 yes
C(2) C(1) C(6) C(5) 45.7(3) 1_555 1_555 1_555 1_555 yes
C(2) C(3) Fe(1) C(4) -114.2(2) 1_555 1_555 1_555 1_555 yes
C(2) C(3) Fe(1) C(5) -80.8(2) 1_555 1_555 1_555 1_555 yes
C(2) C(3) Fe(1) C(6) -39.3(2) 1_555 1_555 1_555 1_555 yes
C(2) C(3) Fe(1) C(21) 55.4(2) 1_555 1_555 1_555 1_555 yes
C(2) C(3) Fe(1) C(22) 154.1(2) 1_555 1_555 1_555 1_555 yes
C(2) C(3) Fe(1) C(23) -88.2(4) 1_555 1_555 1_555 1_555 yes
C(2) C(3) C(4) C(5) 46.6(3) 1_555 1_555 1_555 1_555 yes
C(3) Fe(1) C(4) C(5) 126.7(2) 1_555 1_555 1_555 1_555 yes
C(3) Fe(1) C(5) C(4) -33.3(1) 1_555 1_555 1_555 1_555 yes
C(3) Fe(1) C(5) C(6) 92.8(2) 1_555 1_555 1_555 1_555 yes
C(3) Fe(1) C(6) C(5) -75.1(2) 1_555 1_555 1_555 1_555 yes
C(3) C(2) O(3) C(14) -73.6(3) 1_555 1_555 1_555 1_555 yes
C(3) C(2) C(1) C(6) -1.8(3) 1_555 1_555 1_555 1_555 yes
C(3) C(4) Fe(1) C(5) -126.7(2) 1_555 1_555 1_555 1_555 yes
C(3) C(4) Fe(1) C(6) -93.0(2) 1_555 1_555 1_555 1_555 yes
C(3) C(4) Fe(1) C(21) -14.2(2) 1_555 1_555 1_555 1_555 yes
C(3) C(4) Fe(1) C(22) 91.4(2) 1_555 1_555 1_555 1_555 yes
C(3) C(4) Fe(1) C(23) -171.4(1) 1_555 1_555 1_555 1_555 yes
C(3) C(4) C(5) C(6) -0.8(3) 1_555 1_555 1_555 1_555 yes
C(4) Fe(1) C(5) C(6) 126.2(2) 1_555 1_555 1_555 1_555 yes
C(4) Fe(1) C(6) C(5) -33.6(2) 1_555 1_555 1_555 1_555 yes
C(4) C(3) Fe(1) C(5) 33.4(2) 1_555 1_555 1_555 1_555 yes
C(4) C(3) Fe(1) C(6) 75.0(2) 1_555 1_555 1_555 1_555 yes
C(4) C(3) Fe(1) C(21) 169.6(2) 1_555 1_555 1_555 1_555 yes
C(4) C(3) Fe(1) C(22) -91.7(2) 1_555 1_555 1_555 1_555 yes
C(4) C(3) Fe(1) C(23) 26.0(4) 1_555 1_555 1_555 1_555 yes
C(4) C(5) Fe(1) C(6) -126.2(2) 1_555 1_555 1_555 1_555 yes
C(4) C(5) Fe(1) C(21) -108.8(2) 1_555 1_555 1_555 1_555 yes
C(4) C(5) Fe(1) C(22) 48.2(2) 1_555 1_555 1_555 1_555 yes
C(4) C(5) Fe(1) C(23) 144.6(2) 1_555 1_555 1_555 1_555 yes
C(5) C(4) Fe(1) C(6) 33.7(1) 1_555 1_555 1_555 1_555 yes
C(5) C(4) Fe(1) C(21) 112.5(2) 1_555 1_555 1_555 1_555 yes
C(5) C(4) Fe(1) C(22) -141.9(2) 1_555 1_555 1_555 1_555 yes
C(5) C(4) Fe(1) C(23) -44.7(2) 1_555 1_555 1_555 1_555 yes
C(5) C(6) Fe(1) C(21) -167.7(2) 1_555 1_555 1_555 1_555 yes
C(5) C(6) Fe(1) C(22) -17.4(5) 1_555 1_555 1_555 1_555 yes
C(5) C(6) Fe(1) C(23) 92.6(2) 1_555 1_555 1_555 1_555 yes
C(6) C(1) O(1) C(7) 155.9(2) 1_555 1_555 1_555 1_555 yes
C(6) C(5) Fe(1) C(21) 17.4(2) 1_555 1_555 1_555 1_555 yes
C(6) C(5) Fe(1) C(22) 174.3(2) 1_555 1_555 1_555 1_555 yes
C(6) C(5) Fe(1) C(23) -89.2(2) 1_555 1_555 1_555 1_555 yes
C(7) C(8) C(9) C(10) 176.1(2) 1_555 1_555 1_555 1_555 yes
C(7) C(8) C(13) C(12) -175.3(2) 1_555 1_555 1_555 1_555 yes
C(8) C(9) C(10) C(11) -0.5(4) 1_555 1_555 1_555 1_555 yes
C(8) C(13) C(12) C(11) -0.8(4) 1_555 1_555 1_555 1_555 yes
C(9) C(8) C(13) C(12) 1.0(4) 1_555 1_555 1_555 1_555 yes
C(9) C(10) C(11) C(12) 0.7(4) 1_555 1_555 1_555 1_555 yes
C(10) C(9) C(8) C(13) -0.3(4) 1_555 1_555 1_555 1_555 yes
C(10) C(11) C(12) C(13) 0.0(4) 1_555 1_555 1_555 1_555 yes
C(14) C(15) C(16) C(17) 176.2(2) 1_555 1_555 1_555 1_555 yes
C(14) C(15) C(20) C(19) -177.3(2) 1_555 1_555 1_555 1_555 yes
C(15) C(16) C(17) C(18) 1.7(4) 1_555 1_555 1_555 1_555 yes
C(15) C(20) C(19) C(18) 0.4(4) 1_555 1_555 1_555 1_555 yes
C(16) C(15) C(20) C(19) 1.6(4) 1_555 1_555 1_555 1_555 yes
C(16) C(17) C(18) C(19) 0.3(4) 1_555 1_555 1_555 1_555 yes
C(17) C(16) C(15) C(20) -2.7(4) 1_555 1_555 1_555 1_555 yes
C(17) C(18) C(19) C(20) -1.3(4) 1_555 1_555 1_555 1_555 yes
